data_7701927
loop_
_publ_author_name
'Forosenko, Natalia V.'
'Basalov, Ivan V.'
'Cherkasov, Anton V.'
'Fukin, Georgy K.'
'Shubina, Elena S.'
'Trifonov, Alexander A.'

_publ_section_title
;
 Amido Ca(ii) complexes supported by Schiff base ligands for catalytic
 cross-dehydrogenative coupling of amines with silanes.
;
_journal_issue 36
_journal_name_full 'Dalton transactions (Cambridge, England : 2003)'
_journal_page_first 12570
_journal_page_last 12581
_journal_paper_doi 10.1039/c8dt01130c
_journal_volume 47
_journal_year 2018
_chemical_formula_moiety 'C50 H70 Ca N2 O6'
_chemical_formula_sum 'C50 H70 Ca N2 O6'
_chemical_formula_weight 835.16
_space_group_crystal_system triclinic
_space_group_IT_number 2
_space_group_name_Hall '-P 1'
_space_group_name_H-M_alt 'P -1'
_symmetry_space_group_name_Hall '-P 1'
_symmetry_space_group_name_H-M 'P -1'
_atom_sites_solution_hydrogens geom
_atom_sites_solution_primary dual
_atom_sites_solution_secondary difmap
_audit_block_doi 10.5517/ccdc.csd.cc1zgjml
_audit_creation_method SHELXL-2017/1
_audit_update_record
;
2018-03-20 deposited with the CCDC.	2019-04-05 downloaded from the CCDC.
;
_cell_angle_alpha 106.0090(10)
_cell_angle_beta 105.5980(10)
_cell_angle_gamma 100.5220(10)
_cell_formula_units_Z 2
_cell_length_a 13.3721(7)
_cell_length_b 13.8868(7)
_cell_length_c 14.7330(8)
_cell_measurement_reflns_used 6900
_cell_measurement_temperature 100(2)
_cell_measurement_theta_max 29.59
_cell_measurement_theta_min 2.94
_cell_volume 2433.5(2)
_diffrn_ambient_temperature 100(2)
_diffrn_measured_fraction_theta_full 0.996
_diffrn_measured_fraction_theta_max 0.986
_diffrn_radiation_type MoK\a
_diffrn_radiation_wavelength 0.71073
_diffrn_reflns_av_R_equivalents 0.0719
_diffrn_reflns_av_unetI/netI 0.0894
_diffrn_reflns_Laue_measured_fraction_full 0.996
_diffrn_reflns_Laue_measured_fraction_max 0.986
_diffrn_reflns_limit_h_max 17
_diffrn_reflns_limit_h_min -17
_diffrn_reflns_limit_k_max 18
_diffrn_reflns_limit_k_min -18
_diffrn_reflns_limit_l_max 19
_diffrn_reflns_limit_l_min -19
_diffrn_reflns_number 28391
_diffrn_reflns_point_group_measured_fraction_full 0.996
_diffrn_reflns_point_group_measured_fraction_max 0.986
_diffrn_reflns_theta_full 25.242
_diffrn_reflns_theta_max 27.907
_diffrn_reflns_theta_min 2.466
_exptl_absorpt_coefficient_mu 0.176
_exptl_absorpt_correction_T_max 0.959
_exptl_absorpt_correction_T_min 0.770
_exptl_absorpt_correction_type multi-scan
_exptl_absorpt_process_details
;
SADABS 2016/2: L. Krause et al., J. Appl. Cryst., 2015, 48, 3-10
;
_exptl_crystal_colour yellow
_exptl_crystal_density_diffrn 1.140
_exptl_crystal_description prism
_exptl_crystal_F_000 904
_exptl_crystal_size_max 0.220
_exptl_crystal_size_mid 0.110
_exptl_crystal_size_min 0.070
_refine_diff_density_max 0.545
_refine_diff_density_min -0.543
_refine_diff_density_rms 0.061
_refine_ls_extinction_method none
_refine_ls_goodness_of_fit_ref 1.017
_refine_ls_hydrogen_treatment constr
_refine_ls_matrix_type full
_refine_ls_number_parameters 550
_refine_ls_number_reflns 11492
_refine_ls_number_restraints 0
_refine_ls_restrained_S_all 1.017
_refine_ls_R_factor_all 0.1071
_refine_ls_R_factor_gt 0.0618
_refine_ls_shift/su_max 0.001
_refine_ls_shift/su_mean 0.000
_refine_ls_structure_factor_coef Fsqd
_refine_ls_weighting_details 'w=1/[\s^2^(Fo^2^)+(0.0400P)^2^+1.3880P] where P=(Fo^2^+2Fc^2^)/3'
_refine_ls_weighting_scheme calc
_refine_ls_wR_factor_gt 0.1125
_refine_ls_wR_factor_ref 0.1266
_reflns_Friedel_coverage 0.000
_reflns_number_gt 7572
_reflns_number_total 11492
_reflns_threshold_expression 'I > 2\s(I)'
_cod_data_source_file c8dt01130c2.cif
_cod_data_source_block caophcnphome
_cod_database_code 7701927
_shelx_shelxl_version_number 2017/1
_shelx_space_group_comment
;
The symmetry employed for this shelxl refinement is uniquely defined
by the following loop, which should always be used as a source of
symmetry information in preference to the above space-group names.
They are only intended as comments.
;
_shelx_estimated_absorpt_t_min 0.962
_shelx_estimated_absorpt_t_max 0.988

loop_
_space_group_symop_operation_xyz
'x, y, z'
'-x, -y, -z'

loop_
_atom_site_label
_atom_site_type_symbol
_atom_site_fract_x
_atom_site_fract_y
_atom_site_fract_z
_atom_site_U_iso_or_equiv
_atom_site_adp_type
_atom_site_occupancy
_atom_site_site_symmetry_order
_atom_site_calc_flag
_atom_site_refinement_flags_posn
_atom_site_refinement_flags_adp
Ca1 Ca 0.29522(4) 0.50163(3) 0.69945(3) 0.01267(11) Uani 1 1 d . .
O1 O 0.29144(13) 0.38431(12) 0.77877(12) 0.0192(4) Uani 1 1 d . .
O2 O 0.15887(13) 0.61474(12) 0.69132(11) 0.0196(4) Uani 1 1 d . .
O3 O 0.36176(13) 0.61457(11) 0.63075(11) 0.0174(3) Uani 1 1 d . .
O4 O 0.09308(13) 0.38051(12) 0.61296(12) 0.0213(4) Uani 1 1 d . .
O5 O 0.44223(13) 0.42255(12) 0.66251(12) 0.0206(4) Uani 1 1 d . .
O6 O 0.47786(13) 0.59416(13) 0.83261(12) 0.0242(4) Uani 1 1 d . .
N1 N 0.23864(15) 0.57099(14) 0.85064(14) 0.0155(4) Uani 1 1 d . .
N2 N 0.21306(14) 0.42167(13) 0.51003(13) 0.0137(4) Uani 1 1 d . .
C1 C 0.25429(18) 0.35503(17) 0.84134(16) 0.0151(5) Uani 1 1 d . .
C2 C 0.24793(17) 0.25134(17) 0.84631(16) 0.0149(5) Uani 1 1 d . .
C3 C 0.20369(18) 0.22374(17) 0.91284(17) 0.0170(5) Uani 1 1 d . .
H3A H 0.200130 0.155615 0.915348 0.020 Uiso 1 1 calc R U
C4 C 0.16331(18) 0.28804(17) 0.97743(16) 0.0156(5) Uani 1 1 d . .
C5 C 0.17064(18) 0.38612(17) 0.97315(16) 0.0159(5) Uani 1 1 d . .
H5A H 0.144674 0.432229 1.015832 0.019 Uiso 1 1 calc R U
C6 C 0.21541(18) 0.42136(17) 0.90762(16) 0.0154(5) Uani 1 1 d . .
C7 C 0.28763(19) 0.17560(17) 0.77715(17) 0.0185(5) Uani 1 1 d . .
C8 C 0.2227(2) 0.15395(18) 0.66774(18) 0.0247(6) Uani 1 1 d . .
H8A H 0.236390 0.218267 0.652133 0.037 Uiso 1 1 calc R U
H8B H 0.145480 0.128900 0.656679 0.037 Uiso 1 1 calc R U
H8C H 0.244455 0.100769 0.624130 0.037 Uiso 1 1 calc R U
C9 C 0.4076(2) 0.21946(19) 0.7944(2) 0.0253(6) Uani 1 1 d . .
H9A H 0.418580 0.285624 0.781738 0.038 Uiso 1 1 calc R U
H9B H 0.430548 0.169629 0.748594 0.038 Uiso 1 1 calc R U
H9C H 0.450279 0.231198 0.863878 0.038 Uiso 1 1 calc R U
C10 C 0.2739(2) 0.07019(18) 0.7931(2) 0.0259(6) Uani 1 1 d . .
H10A H 0.197206 0.038171 0.779003 0.039 Uiso 1 1 calc R U
H10B H 0.314823 0.080666 0.862801 0.039 Uiso 1 1 calc R U
H10C H 0.300897 0.024317 0.747858 0.039 Uiso 1 1 calc R U
C11 C 0.1149(2) 0.24713(18) 1.04667(18) 0.0210(5) Uani 1 1 d . .
C12 C 0.0250(2) 0.1465(2) 0.9857(2) 0.0339(7) Uani 1 1 d . .
H12A H -0.030140 0.159289 0.934819 0.051 Uiso 1 1 calc R U
H12B H -0.007845 0.122352 1.030344 0.051 Uiso 1 1 calc R U
H12C H 0.054973 0.093201 0.952768 0.051 Uiso 1 1 calc R U
C13 C 0.0678(3) 0.3249(2) 1.1048(2) 0.0354(7) Uani 1 1 d . .
H13A H 0.011214 0.340233 1.057619 0.053 Uiso 1 1 calc R U
H13B H 0.125152 0.389346 1.146733 0.053 Uiso 1 1 calc R U
H13C H 0.036905 0.294985 1.147537 0.053 Uiso 1 1 calc R U
C14 C 0.2023(2) 0.2249(2) 1.1226(2) 0.0369(7) Uani 1 1 d . .
H14A H 0.169949 0.193443 1.163562 0.055 Uiso 1 1 calc R U
H14B H 0.257661 0.290304 1.165982 0.055 Uiso 1 1 calc R U
H14C H 0.235554 0.176787 1.086915 0.055 Uiso 1 1 calc R U
C15 C 0.21221(18) 0.52428(17) 0.90850(16) 0.0157(5) Uani 1 1 d . .
H15A H 0.187540 0.562706 0.957899 0.019 Uiso 1 1 calc R U
C16 C 0.22337(18) 0.67181(17) 0.86537(17) 0.0163(5) Uani 1 1 d . .
C17 C 0.2534(2) 0.74901(17) 0.95838(17) 0.0201(5) Uani 1 1 d . .
H17A H 0.286276 0.735026 1.017265 0.024 Uiso 1 1 calc R U
C18 C 0.2363(2) 0.84667(18) 0.96704(18) 0.0227(5) Uani 1 1 d . .
C19 C 0.1871(2) 0.86401(18) 0.88064(19) 0.0243(6) Uani 1 1 d . .
H19A H 0.172287 0.929256 0.885530 0.029 Uiso 1 1 calc R U
C20 C 0.1584(2) 0.78911(18) 0.78640(18) 0.0215(5) Uani 1 1 d . .
H20A H 0.125068 0.803183 0.727689 0.026 Uiso 1 1 calc R U
C21 C 0.17891(18) 0.69384(17) 0.77924(17) 0.0172(5) Uani 1 1 d . .
C22 C 0.2731(3) 0.93090(19) 1.0680(2) 0.0344(7) Uani 1 1 d . .
H22A H 0.243663 0.989247 1.061420 0.052 Uiso 1 1 calc R U
H22B H 0.352268 0.955262 1.093755 0.052 Uiso 1 1 calc R U
H22C H 0.247532 0.903140 1.114510 0.052 Uiso 1 1 calc R U
C23 C 0.1060(2) 0.6305(2) 0.60090(18) 0.0250(6) Uani 1 1 d . .
H23A H 0.036437 0.642900 0.601964 0.038 Uiso 1 1 calc R U
H23B H 0.093917 0.568419 0.543346 0.038 Uiso 1 1 calc R U
H23C H 0.151353 0.691003 0.595229 0.038 Uiso 1 1 calc R U
C24 C 0.33918(17) 0.64055(17) 0.55260(16) 0.0145(5) Uani 1 1 d . .
C25 C 0.38328(18) 0.74604(16) 0.55707(17) 0.0155(5) Uani 1 1 d . .
C26 C 0.35190(18) 0.77067(17) 0.47165(17) 0.0160(5) Uani 1 1 d . .
H26A H 0.379783 0.840624 0.476540 0.019 Uiso 1 1 calc R U
C27 C 0.28153(18) 0.70028(17) 0.37722(17) 0.0147(5) Uani 1 1 d . .
C28 C 0.24256(17) 0.59987(17) 0.37233(16) 0.0141(4) Uani 1 1 d . .
H28A H 0.196394 0.549522 0.309637 0.017 Uiso 1 1 calc R U
C29 C 0.26856(18) 0.56887(16) 0.45689(16) 0.0142(5) Uani 1 1 d . .
C30 C 0.46283(19) 0.82668(17) 0.65612(17) 0.0192(5) Uani 1 1 d . .
C31 C 0.5637(2) 0.79027(19) 0.68950(19) 0.0262(6) Uani 1 1 d . .
H31A H 0.542763 0.722762 0.698000 0.039 Uiso 1 1 calc R U
H31B H 0.613951 0.841598 0.753363 0.039 Uiso 1 1 calc R U
H31C H 0.598765 0.783137 0.638506 0.039 Uiso 1 1 calc R U
C32 C 0.4105(2) 0.84199(19) 0.73743(18) 0.0272(6) Uani 1 1 d . .
H32A H 0.344215 0.862258 0.714733 0.041 Uiso 1 1 calc R U
H32B H 0.460828 0.896869 0.799053 0.041 Uiso 1 1 calc R U
H32C H 0.392911 0.776668 0.750654 0.041 Uiso 1 1 calc R U
C33 C 0.4994(2) 0.93296(18) 0.6457(2) 0.0310(6) Uani 1 1 d . .
H33A H 0.436595 0.959305 0.626531 0.047 Uiso 1 1 calc R U
H33B H 0.533592 0.925635 0.594089 0.047 Uiso 1 1 calc R U
H33C H 0.551363 0.982001 0.709978 0.047 Uiso 1 1 calc R U
C34 C 0.25623(19) 0.73759(17) 0.28747(17) 0.0190(5) Uani 1 1 d . .
C35 C 0.2088(2) 0.83032(18) 0.31018(19) 0.0238(5) Uani 1 1 d . .
H35A H 0.260983 0.887432 0.368992 0.036 Uiso 1 1 calc R U
H35B H 0.141904 0.809027 0.323785 0.036 Uiso 1 1 calc R U
H35C H 0.193178 0.853823 0.252279 0.036 Uiso 1 1 calc R U
C36 C 0.1767(2) 0.65258(19) 0.19259(17) 0.0250(6) Uani 1 1 d . .
H36A H 0.207355 0.593936 0.175240 0.038 Uiso 1 1 calc R U
H36B H 0.162467 0.680338 0.137480 0.038 Uiso 1 1 calc R U
H36C H 0.108934 0.628659 0.203889 0.038 Uiso 1 1 calc R U
C37 C 0.3613(2) 0.77283(19) 0.26770(19) 0.0240(6) Uani 1 1 d . .
H37A H 0.391867 0.713825 0.251871 0.036 Uiso 1 1 calc R U
H37B H 0.413125 0.828967 0.327565 0.036 Uiso 1 1 calc R U
H37C H 0.346238 0.798223 0.211014 0.036 Uiso 1 1 calc R U
C38 C 0.21439(17) 0.46354(16) 0.44220(16) 0.0139(4) Uani 1 1 d . .
H38A H 0.175045 0.419719 0.374779 0.017 Uiso 1 1 calc R U
C39 C 0.14840(17) 0.31723(16) 0.47661(16) 0.0141(5) Uani 1 1 d . .
C40 C 0.14619(19) 0.23796(17) 0.39501(17) 0.0193(5) Uani 1 1 d . .
H40A H 0.190981 0.252175 0.357301 0.023 Uiso 1 1 calc R U
C41 C 0.0793(2) 0.13683(18) 0.36643(18) 0.0242(6) Uani 1 1 d . .
C42 C 0.0151(2) 0.11914(19) 0.42269(19) 0.0270(6) Uani 1 1 d . .
H42A H -0.031184 0.051205 0.404301 0.032 Uiso 1 1 calc R U
C43 C 0.01627(19) 0.19756(18) 0.50523(18) 0.0232(5) Uani 1 1 d . .
H43A H -0.029462 0.183533 0.542183 0.028 Uiso 1 1 calc R U
C44 C 0.08395(18) 0.29573(17) 0.53328(17) 0.0175(5) Uani 1 1 d . .
C45 C 0.0779(3) 0.0519(2) 0.2770(2) 0.0389(7) Uani 1 1 d . .
H45A H 0.039309 -0.015645 0.276187 0.058 Uiso 1 1 calc R U
H45B H 0.152278 0.052094 0.280856 0.058 Uiso 1 1 calc R U
H45C H 0.041289 0.063796 0.215561 0.058 Uiso 1 1 calc R U
C46 C 0.0237(2) 0.3654(2) 0.66949(19) 0.0297(6) Uani 1 1 d . .
H46A H -0.051666 0.339401 0.624638 0.045 Uiso 1 1 calc R U
H46B H 0.033887 0.431939 0.721090 0.045 Uiso 1 1 calc R U
H46C H 0.041321 0.314660 0.701543 0.045 Uiso 1 1 calc R U
C47 C 0.4385(2) 0.3720(2) 0.5632(2) 0.0372(7) Uani 1 1 d . .
H47A H 0.497185 0.338541 0.565415 0.056 Uiso 1 1 calc R U
H47B H 0.446805 0.423447 0.529779 0.056 Uiso 1 1 calc R U
H47C H 0.368908 0.319057 0.525929 0.056 Uiso 1 1 calc R U
C48 C 0.54635(19) 0.49082(19) 0.7220(2) 0.0249(6) Uani 1 1 d . .
H48A H 0.561414 0.549500 0.697262 0.030 Uiso 1 1 calc R U
H48B H 0.601933 0.453084 0.717749 0.030 Uiso 1 1 calc R U
C49 C 0.5498(2) 0.53096(19) 0.8273(2) 0.0270(6) Uani 1 1 d . .
H49A H 0.528105 0.472096 0.849964 0.032 Uiso 1 1 calc R U
H49B H 0.624151 0.572492 0.871449 0.032 Uiso 1 1 calc R U
C50 C 0.4920(2) 0.6505(3) 0.9337(2) 0.0508(9) Uani 1 1 d . .
H50A H 0.568625 0.687019 0.970168 0.076 Uiso 1 1 calc R U
H50B H 0.467162 0.601972 0.965547 0.076 Uiso 1 1 calc R U
H50C H 0.449822 0.701361 0.935159 0.076 Uiso 1 1 calc R U

loop_
_atom_site_aniso_label
_atom_site_aniso_U_11
_atom_site_aniso_U_22
_atom_site_aniso_U_33
_atom_site_aniso_U_23
_atom_site_aniso_U_13
_atom_site_aniso_U_12
Ca1 0.0126(2) 0.0150(2) 0.0120(2) 0.00645(18) 0.00440(17) 0.00429(18)
O1 0.0262(9) 0.0176(8) 0.0205(9) 0.0100(7) 0.0130(7) 0.0084(7)
O2 0.0234(9) 0.0238(9) 0.0146(8) 0.0074(7) 0.0055(7) 0.0135(7)
O3 0.0194(8) 0.0164(8) 0.0153(8) 0.0068(7) 0.0042(7) 0.0030(7)
O4 0.0170(8) 0.0254(9) 0.0191(9) 0.0061(7) 0.0082(7) -0.0005(7)
O5 0.0184(9) 0.0241(9) 0.0216(9) 0.0072(7) 0.0097(7) 0.0082(7)
O6 0.0190(9) 0.0300(9) 0.0180(9) 0.0052(7) 0.0022(7) 0.0041(8)
N1 0.0163(10) 0.0152(9) 0.0156(10) 0.0061(8) 0.0048(8) 0.0057(8)
N2 0.0113(9) 0.0131(9) 0.0167(10) 0.0063(8) 0.0038(7) 0.0030(8)
C1 0.0143(11) 0.0174(11) 0.0145(11) 0.0081(9) 0.0037(9) 0.0046(9)
C2 0.0123(11) 0.0167(11) 0.0162(11) 0.0074(9) 0.0030(9) 0.0053(9)
C3 0.0145(11) 0.0163(11) 0.0196(12) 0.0105(10) 0.0025(9) 0.0015(9)
C4 0.0134(11) 0.0201(12) 0.0131(11) 0.0078(9) 0.0027(9) 0.0031(9)
C5 0.0163(11) 0.0185(11) 0.0130(11) 0.0046(9) 0.0047(9) 0.0069(10)
C6 0.0157(11) 0.0156(11) 0.0139(11) 0.0064(9) 0.0030(9) 0.0032(9)
C7 0.0219(12) 0.0153(11) 0.0212(12) 0.0076(10) 0.0098(10) 0.0058(10)
C8 0.0307(14) 0.0192(12) 0.0237(13) 0.0063(11) 0.0092(11) 0.0072(11)
C9 0.0229(13) 0.0256(13) 0.0323(15) 0.0108(11) 0.0133(11) 0.0109(11)
C10 0.0339(15) 0.0214(13) 0.0313(15) 0.0134(11) 0.0163(12) 0.0136(12)
C11 0.0272(13) 0.0188(12) 0.0187(12) 0.0083(10) 0.0116(10) 0.0014(10)
C12 0.0384(17) 0.0304(15) 0.0313(15) 0.0081(12) 0.0205(13) -0.0035(13)
C13 0.0540(19) 0.0291(15) 0.0350(16) 0.0145(13) 0.0318(15) 0.0084(14)
C14 0.0432(18) 0.0461(17) 0.0273(15) 0.0265(14) 0.0107(13) 0.0065(14)
C15 0.0178(12) 0.0169(11) 0.0119(11) 0.0030(9) 0.0044(9) 0.0072(9)
C16 0.0166(11) 0.0142(11) 0.0224(12) 0.0080(9) 0.0100(10) 0.0064(9)
C17 0.0287(13) 0.0175(12) 0.0148(12) 0.0078(10) 0.0074(10) 0.0046(10)
C18 0.0311(14) 0.0166(12) 0.0242(13) 0.0079(10) 0.0148(11) 0.0058(11)
C19 0.0343(15) 0.0159(12) 0.0333(15) 0.0130(11) 0.0203(12) 0.0116(11)
C20 0.0274(14) 0.0252(13) 0.0242(13) 0.0164(11) 0.0146(11) 0.0152(11)
C21 0.0182(12) 0.0217(12) 0.0175(12) 0.0090(10) 0.0106(10) 0.0086(10)
C22 0.0522(19) 0.0175(13) 0.0298(15) 0.0048(11) 0.0133(14) 0.0070(13)
C23 0.0255(13) 0.0394(15) 0.0166(12) 0.0136(11) 0.0063(10) 0.0190(12)
C24 0.0129(11) 0.0177(11) 0.0176(12) 0.0089(9) 0.0087(9) 0.0059(9)
C25 0.0146(11) 0.0136(11) 0.0195(12) 0.0048(9) 0.0072(9) 0.0058(9)
C26 0.0153(11) 0.0120(11) 0.0235(12) 0.0077(9) 0.0095(10) 0.0035(9)
C27 0.0132(11) 0.0174(11) 0.0181(12) 0.0084(9) 0.0083(9) 0.0066(9)
C28 0.0116(11) 0.0180(11) 0.0143(11) 0.0057(9) 0.0058(9) 0.0054(9)
C29 0.0139(11) 0.0143(11) 0.0167(11) 0.0065(9) 0.0067(9) 0.0047(9)
C30 0.0195(12) 0.0143(11) 0.0198(12) 0.0044(10) 0.0041(10) 0.0014(10)
C31 0.0198(13) 0.0259(13) 0.0245(14) 0.0057(11) 0.0003(10) 0.0016(11)
C32 0.0335(15) 0.0211(13) 0.0223(13) 0.0015(11) 0.0095(11) 0.0056(12)
C33 0.0374(16) 0.0186(13) 0.0247(14) 0.0063(11) -0.0004(12) -0.0032(12)
C34 0.0228(13) 0.0188(12) 0.0204(12) 0.0108(10) 0.0099(10) 0.0070(10)
C35 0.0288(14) 0.0252(13) 0.0262(14) 0.0167(11) 0.0116(11) 0.0123(11)
C36 0.0308(14) 0.0281(13) 0.0174(12) 0.0131(11) 0.0070(11) 0.0047(12)
C37 0.0269(14) 0.0269(13) 0.0277(14) 0.0175(11) 0.0151(11) 0.0080(11)
C38 0.0119(11) 0.0166(11) 0.0125(11) 0.0033(9) 0.0043(9) 0.0047(9)
C39 0.0123(11) 0.0140(11) 0.0139(11) 0.0078(9) -0.0009(9) 0.0019(9)
C40 0.0228(13) 0.0168(11) 0.0173(12) 0.0080(10) 0.0039(10) 0.0046(10)
C41 0.0293(14) 0.0148(12) 0.0210(13) 0.0062(10) -0.0009(11) 0.0027(11)
C42 0.0256(14) 0.0188(12) 0.0271(14) 0.0116(11) -0.0034(11) -0.0035(11)
C43 0.0170(12) 0.0268(13) 0.0239(13) 0.0154(11) 0.0025(10) -0.0020(10)
C44 0.0163(12) 0.0194(12) 0.0150(11) 0.0096(10) 0.0003(9) 0.0026(10)
C45 0.0525(19) 0.0175(13) 0.0319(16) 0.0001(12) 0.0063(14) 0.0003(13)
C46 0.0201(13) 0.0421(16) 0.0254(14) 0.0115(12) 0.0113(11) -0.0003(12)
C47 0.0291(15) 0.0571(19) 0.0289(15) 0.0071(14) 0.0146(12) 0.0245(15)
C48 0.0144(12) 0.0252(13) 0.0390(15) 0.0133(12) 0.0114(11) 0.0082(11)
C49 0.0156(12) 0.0272(13) 0.0344(15) 0.0147(12) 0.0001(11) 0.0034(11)
C50 0.0251(15) 0.077(2) 0.0230(15) -0.0086(15) 0.0009(12) 0.0005(16)

loop_
_atom_type_symbol
_atom_type_description
_atom_type_scat_dispersion_real
_atom_type_scat_dispersion_imag
_atom_type_scat_source
C C 0.0033 0.0016 'International Tables Vol C Tables 4.2.6.8 and 6.1.1.4'
H H 0.0000 0.0000 'International Tables Vol C Tables 4.2.6.8 and 6.1.1.4'
N N 0.0061 0.0033 'International Tables Vol C Tables 4.2.6.8 and 6.1.1.4'
O O 0.0106 0.0060 'International Tables Vol C Tables 4.2.6.8 and 6.1.1.4'
Ca Ca 0.2262 0.3064 'International Tables Vol C Tables 4.2.6.8 and 6.1.1.4'

loop_
_citation_id
_citation_doi
_citation_year
1 10.1039/C8DT01130C 2018

loop_
_geom_angle_atom_site_label_1
_geom_angle_atom_site_label_2
_geom_angle_atom_site_label_3
_geom_angle
O1 Ca1 O3 158.87(6)
O1 Ca1 O6 84.53(6)
O3 Ca1 O6 79.91(6)
O1 Ca1 O5 78.74(6)
O3 Ca1 O5 82.10(6)
O6 Ca1 O5 67.32(6)
O1 Ca1 N2 114.00(6)
O3 Ca1 N2 71.02(6)
O6 Ca1 N2 139.13(6)
O5 Ca1 N2 80.49(6)
O1 Ca1 N1 71.51(6)
O3 Ca1 N1 119.03(6)
O6 Ca1 N1 79.80(6)
O5 Ca1 N1 137.32(6)
N2 Ca1 N1 139.58(6)
O1 Ca1 O2 122.03(6)
O3 Ca1 O2 77.79(5)
O6 Ca1 O2 114.28(6)
O5 Ca1 O2 159.02(5)
N2 Ca1 O2 87.34(5)
N1 Ca1 O2 60.23(5)
O1 Ca1 O4 76.78(6)
O3 Ca1 O4 120.51(5)
O6 Ca1 O4 159.01(5)
O5 Ca1 O4 117.18(5)
N2 Ca1 O4 59.51(5)
N1 Ca1 O4 85.23(6)
O2 Ca1 O4 69.46(5)
C1 O1 Ca1 143.74(14)
C21 O2 C23 116.64(17)
C21 O2 Ca1 114.56(13)
C23 O2 Ca1 122.00(13)
C24 O3 Ca1 142.18(14)
C44 O4 C46 116.82(18)
C44 O4 Ca1 111.43(13)
C46 O4 Ca1 121.98(14)
C48 O5 C47 110.91(19)
C48 O5 Ca1 111.36(13)
C47 O5 Ca1 122.46(14)
C49 O6 C50 111.3(2)
C49 O6 Ca1 110.98(13)
C50 O6 Ca1 123.30(15)
C15 N1 C16 116.28(19)
C15 N1 Ca1 129.33(15)
C16 N1 Ca1 114.00(13)
C38 N2 C39 116.66(18)
C38 N2 Ca1 130.05(15)
C39 N2 Ca1 113.04(13)
O1 C1 C6 121.91(19)
O1 C1 C2 121.2(2)
C6 C1 C2 116.84(19)
C3 C2 C1 118.2(2)
C3 C2 C7 121.95(19)
C1 C2 C7 119.83(19)
C2 C3 C4 125.4(2)
C2 C3 H3A 117.3
C4 C3 H3A 117.3
C5 C4 C3 116.1(2)
C5 C4 C11 123.8(2)
C3 C4 C11 120.08(19)
C4 C5 C6 122.4(2)
C4 C5 H5A 118.8
C6 C5 H5A 118.8
C5 C6 C1 121.0(2)
C5 C6 C15 115.6(2)
C1 C6 C15 123.3(2)
C8 C7 C2 110.10(19)
C8 C7 C10 106.87(19)
C2 C7 C10 112.15(19)
C8 C7 C9 108.8(2)
C2 C7 C9 111.29(19)
C10 C7 C9 107.4(2)
C7 C8 H8A 109.5
C7 C8 H8B 109.5
H8A C8 H8B 109.5
C7 C8 H8C 109.5
H8A C8 H8C 109.5
H8B C8 H8C 109.5
C7 C9 H9A 109.5
C7 C9 H9B 109.5
H9A C9 H9B 109.5
C7 C9 H9C 109.5
H9A C9 H9C 109.5
H9B C9 H9C 109.5
C7 C10 H10A 109.5
C7 C10 H10B 109.5
H10A C10 H10B 109.5
C7 C10 H10C 109.5
H10A C10 H10C 109.5
H10B C10 H10C 109.5
C12 C11 C13 108.1(2)
C12 C11 C4 110.0(2)
C13 C11 C4 112.34(19)
C12 C11 C14 108.8(2)
C13 C11 C14 107.9(2)
C4 C11 C14 109.6(2)
C11 C12 H12A 109.5
C11 C12 H12B 109.5
H12A C12 H12B 109.5
C11 C12 H12C 109.5
H12A C12 H12C 109.5
H12B C12 H12C 109.5
C11 C13 H13A 109.5
C11 C13 H13B 109.5
H13A C13 H13B 109.5
C11 C13 H13C 109.5
H13A C13 H13C 109.5
H13B C13 H13C 109.5
C11 C14 H14A 109.5
C11 C14 H14B 109.5
H14A C14 H14B 109.5
C11 C14 H14C 109.5
H14A C14 H14C 109.5
H14B C14 H14C 109.5
N1 C15 C6 128.0(2)
N1 C15 H15A 116.0
C6 C15 H15A 116.0
C17 C16 C21 119.2(2)
C17 C16 N1 124.4(2)
C21 C16 N1 116.3(2)
C16 C17 C18 121.2(2)
C16 C17 H17A 119.4
C18 C17 H17A 119.4
C19 C18 C17 118.0(2)
C19 C18 C22 121.3(2)
C17 C18 C22 120.7(2)
C18 C19 C20 122.0(2)
C18 C19 H19A 119.0
C20 C19 H19A 119.0
C21 C20 C19 119.0(2)
C21 C20 H20A 120.5
C19 C20 H20A 120.5
O2 C21 C20 125.2(2)
O2 C21 C16 114.48(19)
C20 C21 C16 120.4(2)
C18 C22 H22A 109.5
C18 C22 H22B 109.5
H22A C22 H22B 109.5
C18 C22 H22C 109.5
H22A C22 H22C 109.5
H22B C22 H22C 109.5
O2 C23 H23A 109.5
O2 C23 H23B 109.5
H23A C23 H23B 109.5
O2 C23 H23C 109.5
H23A C23 H23C 109.5
H23B C23 H23C 109.5
O3 C24 C29 122.32(19)
O3 C24 C25 121.3(2)
C29 C24 C25 116.36(19)
C26 C25 C24 118.7(2)
C26 C25 C30 121.73(19)
C24 C25 C30 119.62(19)
C25 C26 C27 125.1(2)
C25 C26 H26A 117.5
C27 C26 H26A 117.5
C28 C27 C26 116.2(2)
C28 C27 C34 124.2(2)
C26 C27 C34 119.54(19)
C27 C28 C29 122.3(2)
C27 C28 H28A 118.9
C29 C28 H28A 118.9
C28 C29 C24 121.38(19)
C28 C29 C38 115.9(2)
C24 C29 C38 122.55(19)
C32 C30 C25 110.5(2)
C32 C30 C33 107.6(2)
C25 C30 C33 111.75(19)
C32 C30 C31 109.5(2)
C25 C30 C31 109.69(19)
C33 C30 C31 107.7(2)
C30 C31 H31A 109.5
C30 C31 H31B 109.5
H31A C31 H31B 109.5
C30 C31 H31C 109.5
H31A C31 H31C 109.5
H31B C31 H31C 109.5
C30 C32 H32A 109.5
C30 C32 H32B 109.5
H32A C32 H32B 109.5
C30 C32 H32C 109.5
H32A C32 H32C 109.5
H32B C32 H32C 109.5
C30 C33 H33A 109.5
C30 C33 H33B 109.5
H33A C33 H33B 109.5
C30 C33 H33C 109.5
H33A C33 H33C 109.5
H33B C33 H33C 109.5
C36 C34 C27 112.49(18)
C36 C34 C35 108.5(2)
C27 C34 C35 110.14(19)
C36 C34 C37 108.2(2)
C27 C34 C37 108.79(19)
C35 C34 C37 108.65(19)
C34 C35 H35A 109.5
C34 C35 H35B 109.5
H35A C35 H35B 109.5
C34 C35 H35C 109.5
H35A C35 H35C 109.5
H35B C35 H35C 109.5
C34 C36 H36A 109.5
C34 C36 H36B 109.5
H36A C36 H36B 109.5
C34 C36 H36C 109.5
H36A C36 H36C 109.5
H36B C36 H36C 109.5
C34 C37 H37A 109.5
C34 C37 H37B 109.5
H37A C37 H37B 109.5
C34 C37 H37C 109.5
H37A C37 H37C 109.5
H37B C37 H37C 109.5
N2 C38 C29 127.5(2)
N2 C38 H38A 116.3
C29 C38 H38A 116.3
C40 C39 C44 119.2(2)
C40 C39 N2 124.9(2)
C44 C39 N2 115.8(2)
C39 C40 C41 121.4(2)
C39 C40 H40A 119.3
C41 C40 H40A 119.3
C42 C41 C40 117.7(2)
C42 C41 C45 121.9(2)
C40 C41 C45 120.4(2)
C41 C42 C43 121.9(2)
C41 C42 H42A 119.0
C43 C42 H42A 119.0
C44 C43 C42 119.6(2)
C44 C43 H43A 120.2
C42 C43 H43A 120.2
C43 C44 O4 125.7(2)
C43 C44 C39 120.1(2)
O4 C44 C39 114.11(19)
C41 C45 H45A 109.5
C41 C45 H45B 109.5
H45A C45 H45B 109.5
C41 C45 H45C 109.5
H45A C45 H45C 109.5
H45B C45 H45C 109.5
O4 C46 H46A 109.5
O4 C46 H46B 109.5
H46A C46 H46B 109.5
O4 C46 H46C 109.5
H46A C46 H46C 109.5
H46B C46 H46C 109.5
O5 C47 H47A 109.5
O5 C47 H47B 109.5
H47A C47 H47B 109.5
O5 C47 H47C 109.5
H47A C47 H47C 109.5
H47B C47 H47C 109.5
O5 C48 C49 108.6(2)
O5 C48 H48A 110.0
C49 C48 H48A 110.0
O5 C48 H48B 110.0
C49 C48 H48B 110.0
H48A C48 H48B 108.3
O6 C49 C48 108.58(19)
O6 C49 H49A 110.0
C48 C49 H49A 110.0
O6 C49 H49B 110.0
C48 C49 H49B 110.0
H49A C49 H49B 108.4
O6 C50 H50A 109.5
O6 C50 H50B 109.5
H50A C50 H50B 109.5
O6 C50 H50C 109.5
H50A C50 H50C 109.5
H50B C50 H50C 109.5

loop_
_geom_bond_atom_site_label_1
_geom_bond_atom_site_label_2
_geom_bond_distance
Ca1 O1 2.2527(15)
Ca1 O3 2.2640(15)
Ca1 O6 2.5202(17)
Ca1 O5 2.5301(16)
Ca1 N2 2.5346(19)
Ca1 N1 2.5398(19)
Ca1 O2 2.6150(16)
Ca1 O4 2.6579(16)
O1 C1 1.281(3)
O2 C21 1.370(3)
O2 C23 1.426(3)
O3 C24 1.276(3)
O4 C44 1.374(3)
O4 C46 1.428(3)
O5 C48 1.417(3)
O5 C47 1.420(3)
O6 C49 1.419(3)
O6 C50 1.421(3)
N1 C15 1.287(3)
N1 C16 1.418(3)
N2 C38 1.290(3)
N2 C39 1.419(3)
C1 C6 1.423(3)
C1 C2 1.450(3)
C2 C3 1.376(3)
C2 C7 1.526(3)
C3 C4 1.406(3)
C3 H3A 0.9500
C4 C5 1.368(3)
C4 C11 1.524(3)
C5 C6 1.412(3)
C5 H5A 0.9500
C6 C15 1.434(3)
C7 C8 1.526(3)
C7 C10 1.532(3)
C7 C9 1.532(3)
C8 H8A 0.9800
C8 H8B 0.9800
C8 H8C 0.9800
C9 H9A 0.9800
C9 H9B 0.9800
C9 H9C 0.9800
C10 H10A 0.9800
C10 H10B 0.9800
C10 H10C 0.9800
C11 C12 1.522(3)
C11 C13 1.524(4)
C11 C14 1.527(4)
C12 H12A 0.9800
C12 H12B 0.9800
C12 H12C 0.9800
C13 H13A 0.9800
C13 H13B 0.9800
C13 H13C 0.9800
C14 H14A 0.9800
C14 H14B 0.9800
C14 H14C 0.9800
C15 H15A 0.9500
C16 C17 1.387(3)
C16 C21 1.390(3)
C17 C18 1.393(3)
C17 H17A 0.9500
C18 C19 1.374(3)
C18 C22 1.503(3)
C19 C20 1.388(3)
C19 H19A 0.9500
C20 C21 1.381(3)
C20 H20A 0.9500
C22 H22A 0.9800
C22 H22B 0.9800
C22 H22C 0.9800
C23 H23A 0.9800
C23 H23B 0.9800
C23 H23C 0.9800
C24 C29 1.427(3)
C24 C25 1.452(3)
C25 C26 1.372(3)
C25 C30 1.531(3)
C26 C27 1.409(3)
C26 H26A 0.9500
C27 C28 1.371(3)
C27 C34 1.527(3)
C28 C29 1.406(3)
C28 H28A 0.9500
C29 C38 1.437(3)
C30 C32 1.528(3)
C30 C33 1.530(3)
C30 C31 1.531(3)
C31 H31A 0.9800
C31 H31B 0.9800
C31 H31C 0.9800
C32 H32A 0.9800
C32 H32B 0.9800
C32 H32C 0.9800
C33 H33A 0.9800
C33 H33B 0.9800
C33 H33C 0.9800
C34 C36 1.520(3)
C34 C35 1.532(3)
C34 C37 1.532(3)
C35 H35A 0.9800
C35 H35B 0.9800
C35 H35C 0.9800
C36 H36A 0.9800
C36 H36B 0.9800
C36 H36C 0.9800
C37 H37A 0.9800
C37 H37B 0.9800
C37 H37C 0.9800
C38 H38A 0.9500
C39 C40 1.377(3)
C39 C44 1.400(3)
C40 C41 1.401(3)
C40 H40A 0.9500
C41 C42 1.379(4)
C41 C45 1.499(4)
C42 C43 1.385(4)
C42 H42A 0.9500
C43 C44 1.373(3)
C43 H43A 0.9500
C45 H45A 0.9800
C45 H45B 0.9800
C45 H45C 0.9800
C46 H46A 0.9800
C46 H46B 0.9800
C46 H46C 0.9800
C47 H47A 0.9800
C47 H47B 0.9800
C47 H47C 0.9800
C48 C49 1.482(4)
C48 H48A 0.9900
C48 H48B 0.9900
C49 H49A 0.9900
C49 H49B 0.9900
C50 H50A 0.9800
C50 H50B 0.9800
C50 H50C 0.9800
